data_4512254
loop_
_publ_author_name
'Pi\~neiro-L\'opez, Luc\'ia'
'Arc\'is-Castillo, Zulema'
'Mu\~noz, M. Carmen'
'Real, Jos\'e A.'

_publ_section_title
;
 Clathration of Five-Membered Aromatic Rings in the Bimetallic Spin
 Crossover Metal--Organic Framework [Fe(TPT)2/3{MI(CN)2}2]&#x00B7;G (MI=
 Ag, Au)
;
_journal_issue 12
_journal_name_full 'Crystal Growth &amp; Design'
_journal_page_first 6311
_journal_paper_doi 10.1021/cg5010616
_journal_volume 14
_journal_year 2014
_chemical_formula_sum 'C22 H15.5 Ag2 Fe N9.5'
_chemical_formula_weight 684.53
_chemical_name_systematic
;
 ?
;
_space_group_IT_number 166
_symmetry_cell_setting trigonal
_symmetry_space_group_name_Hall '-R 3 2"'
_symmetry_space_group_name_H-M 'R -3 m :H'
_atom_sites_solution_hydrogens geom
_atom_sites_solution_primary direct
_atom_sites_solution_secondary difmap
_audit_creation_method SHELXL-97
_cell_angle_alpha 90.00
_cell_angle_beta 90.00
_cell_angle_gamma 120.00
_cell_formula_units_Z 9
_cell_length_a 26.2525(9)
_cell_length_b 26.2525(9)
_cell_length_c 9.6515(4)
_cell_measurement_reflns_used 100
_cell_measurement_temperature 120(1)
_cell_measurement_theta_max 20
_cell_measurement_theta_min 12
_cell_volume 5760.6(4)
_computing_cell_refinement 'HKL DENZO'
_computing_data_collection COLLECT
_computing_data_reduction 'HKL DENZO and SCALEPACK'
_computing_structure_refinement 'SHELXL-97 (Sheldrick, 2008)'
_computing_structure_solution SHELXS-97
_diffrn_ambient_temperature 120(1)
_diffrn_measured_fraction_theta_full 0.995
_diffrn_measured_fraction_theta_max 0.947
_diffrn_radiation_monochromator graphite
_diffrn_radiation_source 'fine-focus sealed tube'
_diffrn_radiation_type MoK\a
_diffrn_radiation_wavelength 0.71069
_diffrn_reflns_av_R_equivalents 0.0329
_diffrn_reflns_av_sigmaI/netI 0.0258
_diffrn_reflns_limit_h_max 38
_diffrn_reflns_limit_h_min -36
_diffrn_reflns_limit_k_max 37
_diffrn_reflns_limit_k_min -32
_diffrn_reflns_limit_l_max 14
_diffrn_reflns_limit_l_min -14
_diffrn_reflns_number 12447
_diffrn_reflns_theta_full 25.00
_diffrn_reflns_theta_max 32.39
_diffrn_reflns_theta_min 3.86
_exptl_absorpt_coefficient_mu 2.103
_exptl_absorpt_correction_T_max 0.8495
_exptl_absorpt_correction_T_min 0.8169
_exptl_absorpt_correction_type empirical
_exptl_absorpt_process_details 'Empirical absorption correction:XABS2'
_exptl_crystal_colour red
_exptl_crystal_density_diffrn 1.776
_exptl_crystal_density_method 'not measured'
_exptl_crystal_description prismatic
_exptl_crystal_F_000 3006
_exptl_crystal_size_max 0.10
_exptl_crystal_size_mid 0.10
_exptl_crystal_size_min 0.08
_refine_diff_density_max 1.602
_refine_diff_density_min -1.528
_refine_diff_density_rms 0.177
_refine_ls_extinction_method none
_refine_ls_goodness_of_fit_ref 1.087
_refine_ls_hydrogen_treatment mixed
_refine_ls_matrix_type full
_refine_ls_number_parameters 94
_refine_ls_number_reflns 2309
_refine_ls_number_restraints 0
_refine_ls_restrained_S_all 1.087
_refine_ls_R_factor_all 0.0552
_refine_ls_R_factor_gt 0.0475
_refine_ls_shift/su_max 0.027
_refine_ls_shift/su_mean 0.008
_refine_ls_structure_factor_coef Fsqd
_refine_ls_weighting_details 'calc w=1/[\s^2^(Fo^2^)+(0.0702P)^2^+66.7343P] where P=(Fo^2^+2Fc^2^)/3'
_refine_ls_weighting_scheme calc
_refine_ls_wR_factor_gt 0.1357
_refine_ls_wR_factor_ref 0.1436
_reflns_number_gt 2029
_reflns_number_total 2309
_reflns_threshold_expression >2sigma(I)
_cod_data_source_file cg5010616_si_003.cif
_cod_data_source_block shelxl
_cod_depositor_comments 'Adding full bibliography for 4512243--4512254.cif.'
_cod_original_cell_volume 5760.6(3)
_cod_original_sg_symbol_H-M R-3m
_cod_original_formula_sum 'C22 H15.50 Ag2 Fe N9.50'
_cod_database_code 4512254

loop_
_symmetry_equiv_pos_as_xyz
'x, y, z'
'-y, x-y, z'
'-x+y, -x, z'
'x-y, -y, -z'
'-x, -x+y, -z'
'y, x, -z'
'x+2/3, y+1/3, z+1/3'
'-y+2/3, x-y+1/3, z+1/3'
'-x+y+2/3, -x+1/3, z+1/3'
'x-y+2/3, -y+1/3, -z+1/3'
'-x+2/3, -x+y+1/3, -z+1/3'
'y+2/3, x+1/3, -z+1/3'
'x+1/3, y+2/3, z+2/3'
'-y+1/3, x-y+2/3, z+2/3'
'-x+y+1/3, -x+2/3, z+2/3'
'x-y+1/3, -y+2/3, -z+2/3'
'-x+1/3, -x+y+2/3, -z+2/3'
'y+1/3, x+2/3, -z+2/3'
'-x, -y, -z'
'y, -x+y, -z'
'x-y, x, -z'
'-x+y, y, z'
'x, x-y, z'
'-y, -x, z'
'-x+2/3, -y+1/3, -z+1/3'
'y+2/3, -x+y+1/3, -z+1/3'
'x-y+2/3, x+1/3, -z+1/3'
'-x+y+2/3, y+1/3, z+1/3'
'x+2/3, x-y+1/3, z+1/3'
'-y+2/3, -x+1/3, z+1/3'
'-x+1/3, -y+2/3, -z+2/3'
'y+1/3, -x+y+2/3, -z+2/3'
'x-y+1/3, x+2/3, -z+2/3'
'-x+y+1/3, y+2/3, z+2/3'
'x+1/3, x-y+2/3, z+2/3'
'-y+1/3, -x+2/3, z+2/3'

loop_
_atom_site_label
_atom_site_type_symbol
_atom_site_fract_x
_atom_site_fract_y
_atom_site_fract_z
_atom_site_U_iso_or_equiv
_atom_site_adp_type
_atom_site_occupancy
_atom_site_symmetry_multiplicity
_atom_site_calc_flag
_atom_site_refinement_flags
Ag Ag 0.6667 0.036585(18) 0.8333 0.03293(17) Uani 1 2 d S
Fe Fe 0.5000 0.0000 0.5000 0.01265(19) Uani 1 4 d S
N3 N 0.60616(18) 0.30308(9) 0.4990(4) 0.0174(7) Uani 1 2 d S
N1 N 0.54392(9) 0.08785(17) 0.4934(4) 0.0159(7) Uani 1 2 d S
N2 N 0.55502(12) 0.00252(13) 0.6388(3) 0.0184(5) Uani 1 1 d .
C4 C 0.63805(9) 0.27611(19) 0.4992(4) 0.0138(7) Uani 1 2 d S
C1 C 0.60315(15) 0.11841(14) 0.4931(4) 0.0187(6) Uani 1 1 d .
H1 H 0.6234 0.0977 0.4916 0.022 Uiso 1 1 calc R
C2 C 0.63523(14) 0.17924(14) 0.4949(4) 0.0181(6) Uani 1 1 d .
H2 H 0.6761 0.1989 0.4947 0.022 Uiso 1 1 calc R
C3 C 0.60525(10) 0.2105(2) 0.4970(5) 0.0156(7) Uani 1 2 d S
C5 C 0.59278(17) 0.00844(18) 0.7115(4) 0.0270(8) Uani 1 1 d .
N4 N 0.46806(19) -0.0639(4) 0.9080(8) 0.0393(17) Uani 0.75 2 d SP
C6 C 0.4993(5) -0.0820(4) 0.9713(10) 0.059(2) Uani 0.75 1 d P
H6 H 0.5365 -0.0745 0.9452 0.070 Uiso 0.75 1 calc PR
C7 C 0.4668(4) -0.1153(4) 1.0880(12) 0.075(3) Uani 0.75 1 d P
H7 H 0.4786 -0.1336 1.1523 0.090 Uiso 0.75 1 calc PR

loop_
_atom_site_aniso_label
_atom_site_aniso_U_11
_atom_site_aniso_U_22
_atom_site_aniso_U_33
_atom_site_aniso_U_23
_atom_site_aniso_U_13
_atom_site_aniso_U_12
Ag 0.0215(2) 0.0307(2) 0.0435(3) -0.01003(8) -0.02006(17) 0.01074(11)
Fe 0.0087(3) 0.0104(4) 0.0194(4) -0.0054(3) -0.00271(14) 0.00518(19)
N3 0.0111(16) 0.0111(12) 0.030(2) -0.0007(7) -0.0014(14) 0.0056(8)
N1 0.0122(12) 0.0141(17) 0.0221(17) -0.0048(13) -0.0024(7) 0.0070(8)
N2 0.0127(12) 0.0162(12) 0.0257(13) -0.0069(10) -0.0056(10) 0.0068(10)
C4 0.0101(12) 0.0099(17) 0.0212(18) -0.0008(14) -0.0004(7) 0.0050(8)
C1 0.0114(13) 0.0126(13) 0.0318(16) -0.0022(12) 0.0012(11) 0.0057(11)
C2 0.0113(13) 0.0124(13) 0.0299(15) -0.0006(11) 0.0016(11) 0.0054(11)
C3 0.0138(14) 0.0115(18) 0.0209(18) -0.0011(14) -0.0005(7) 0.0057(9)
C5 0.0210(17) 0.0244(18) 0.0359(19) -0.0104(14) -0.0111(14) 0.0115(15)
N4 0.043(3) 0.045(4) 0.031(3) -0.014(3) -0.0071(15) 0.023(2)
C6 0.059(5) 0.039(4) 0.067(5) 0.003(4) -0.008(4) 0.017(4)
C7 0.083(7) 0.044(4) 0.073(6) 0.003(4) -0.037(5) 0.012(4)

loop_
_atom_type_symbol
_atom_type_description
_atom_type_scat_dispersion_real
_atom_type_scat_dispersion_imag
_atom_type_scat_source
C C 0.0033 0.0016 'International Tables Vol C Tables 4.2.6.8 and 6.1.1.4'
H H 0.0000 0.0000 'International Tables Vol C Tables 4.2.6.8 and 6.1.1.4'
N N 0.0061 0.0033 'International Tables Vol C Tables 4.2.6.8 and 6.1.1.4'
Fe Fe 0.3463 0.8444 'International Tables Vol C Tables 4.2.6.8 and 6.1.1.4'
Ag Ag -0.8971 1.1015 'International Tables Vol C Tables 4.2.6.8 and 6.1.1.4'

loop_
_geom_angle_atom_site_label_1
_geom_angle_atom_site_label_2
_geom_angle_atom_site_label_3
_geom_angle
_geom_angle_site_symmetry_1
_geom_angle_site_symmetry_3
C5 Ag C5 167.1(2) . 17_656
N2 Fe N2 87.07(17) 4_556 .
N2 Fe N2 92.93(17) 4_556 19_656
N2 Fe N2 180.00(13) . 19_656
N2 Fe N2 180.00(13) 4_556 22_655
N2 Fe N2 92.93(17) . 22_655
N2 Fe N2 87.07(17) 19_656 22_655
N2 Fe N1 89.57(12) 4_556 19_656
N2 Fe N1 90.43(12) . 19_656
N2 Fe N1 89.57(12) 19_656 19_656
N2 Fe N1 90.43(12) 22_655 19_656
N2 Fe N1 90.43(12) 4_556 .
N2 Fe N1 89.57(12) . .
N2 Fe N1 90.43(12) 19_656 .
N2 Fe N1 89.57(12) 22_655 .
N1 Fe N1 180.0 19_656 .
C4 N3 C4 114.5(4) . 3_665
C1 N1 C1 117.9(4) . 22_655
C1 N1 Fe 121.0(2) . .
C1 N1 Fe 121.0(2) 22_655 .
C5 N2 Fe 172.2(3) . .
N3 C4 N3 125.5(4) . 2_655
N3 C4 C3 117.2(2) . .
N3 C4 C3 117.2(2) 2_655 .
N1 C1 C2 122.9(3) . .
N1 C1 H1 118.6 . .
C2 C1 H1 118.6 . .
C1 C2 C3 118.9(3) . .
C1 C2 H2 120.6 . .
C3 C2 H2 120.6 . .
C2 C3 C2 118.6(4) . 22_655
C2 C3 C4 120.7(2) . .
C2 C3 C4 120.7(2) 22_655 .
N2 C5 Ag 168.6(4) . .
C6 N4 C6 110.3(12) . 22_655
N4 C6 C7 107.7(10) . .
N4 C6 H6 126.1 . .
C7 C6 H6 126.1 . .
C7 C7 C6 107.1(6) 22_655 .
C7 C7 H7 126.5 22_655 .
C6 C7 H7 126.4 . .

loop_
_geom_bond_atom_site_label_1
_geom_bond_atom_site_label_2
_geom_bond_distance
_geom_bond_site_symmetry_2
Ag C5 2.064(4) .
Ag C5 2.064(4) 17_656
Fe N2 1.947(3) 4_556
Fe N2 1.947(3) .
Fe N2 1.947(3) 19_656
Fe N2 1.947(3) 22_655
Fe N1 1.998(4) 19_656
Fe N1 1.998(4) .
N3 C4 1.340(3) .
N3 C4 1.340(3) 3_665
N1 C1 1.347(4) .
N1 C1 1.347(4) 22_655
N2 C5 1.160(5) .
C4 N3 1.340(3) 2_655
C4 C3 1.492(6) .
C1 C2 1.384(5) .
C1 H1 0.9300 .
C2 C3 1.392(4) .
C2 H2 0.9300 .
C3 C2 1.392(4) 22_655
N4 C6 1.289(10) .
N4 C6 1.289(10) 22_655
C6 C7 1.420(14) .
C6 H6 0.9300 .
C7 C7 1.28(2) 22_655
C7 H7 0.9300 .
